data_7208976
loop_
_publ_author_name
'Lucas, Jacqueline S.'
'Uebler, Jacob W.'
'LaDuca, Robert L.'

_publ_section_title
;
 Metal dependent dimensionality in sulfate coordination polymers
 containing 3-pyridylisonicotinamide
;
_journal_issue 5
_journal_name_full CrystEngComm
_journal_page_first 860
_journal_paper_doi 10.1039/c2ce26333e
_journal_volume 15
_journal_year 2013
_chemical_formula_sum 'C11 H13 Cu N3 O7 S'
_chemical_formula_weight 394.84
_space_group_IT_number 15
_symmetry_cell_setting monoclinic
_symmetry_space_group_name_Hall '-C 2yc'
_symmetry_space_group_name_H-M 'C 1 2/c 1'
_atom_sites_solution_hydrogens geom
_atom_sites_solution_primary direct
_atom_sites_solution_secondary difmap
_audit_creation_method SHELXL-97
_audit_update_record
;
2012-06-12 # Formatted by publCIF
;
_cell_angle_alpha 90.00
_cell_angle_beta 122.425(4)
_cell_angle_gamma 90.00
_cell_formula_units_Z 8
_cell_length_a 24.075(7)
_cell_length_b 9.496(3)
_cell_length_c 14.226(4)
_cell_measurement_reflns_used 6384
_cell_measurement_temperature 173(2)
_cell_measurement_theta_max 25.35
_cell_measurement_theta_min 2.36
_cell_volume 2745.2(14)
_computing_cell_refinement 'Bruker SAINT'
_computing_data_collection 'Bruker APEX2'
_computing_data_reduction 'Bruker SAINT'
_computing_molecular_graphics 'Bruker SHELXTL'
_computing_publication_material 'Bruker SHELXTL'
_computing_structure_refinement 'SHELXL-97 (Sheldrick, 2008)'
_computing_structure_solution 'SHELXS-97 (Sheldrick, 2008)'
_diffrn_ambient_temperature 173(2)
_diffrn_measured_fraction_theta_full 1.000
_diffrn_measured_fraction_theta_max 0.999
_diffrn_measurement_device_type 'Bruker APEX-II CCD'
_diffrn_measurement_method '\f and \w scans'
_diffrn_radiation_monochromator graphite
_diffrn_radiation_source 'fine-focus sealed tube'
_diffrn_radiation_type MoK\a
_diffrn_radiation_wavelength 0.71073
_diffrn_reflns_av_R_equivalents 0.0612
_diffrn_reflns_av_sigmaI/netI 0.0486
_diffrn_reflns_limit_h_max 28
_diffrn_reflns_limit_h_min -28
_diffrn_reflns_limit_k_max 11
_diffrn_reflns_limit_k_min -11
_diffrn_reflns_limit_l_max 17
_diffrn_reflns_limit_l_min -17
_diffrn_reflns_number 10721
_diffrn_reflns_theta_full 25.00
_diffrn_reflns_theta_max 25.40
_diffrn_reflns_theta_min 2.00
_exptl_absorpt_coefficient_mu 1.787
_exptl_absorpt_correction_T_max 0.7642
_exptl_absorpt_correction_T_min 0.6498
_exptl_absorpt_correction_type multi-scan
_exptl_absorpt_process_details SADABS
_exptl_crystal_colour blue
_exptl_crystal_density_diffrn 1.911
_exptl_crystal_density_method 'not measured'
_exptl_crystal_description chunk
_exptl_crystal_F_000 1608
_exptl_crystal_size_max 0.26
_exptl_crystal_size_mid 0.16
_exptl_crystal_size_min 0.16
_refine_diff_density_max 1.088
_refine_diff_density_min -0.937
_refine_diff_density_rms 0.126
_refine_ls_extinction_method none
_refine_ls_goodness_of_fit_ref 1.051
_refine_ls_hydrogen_treatment mixed
_refine_ls_matrix_type full
_refine_ls_number_parameters 223
_refine_ls_number_reflns 2534
_refine_ls_number_restraints 7
_refine_ls_restrained_S_all 1.050
_refine_ls_R_factor_all 0.0482
_refine_ls_R_factor_gt 0.0412
_refine_ls_shift/su_max 0.000
_refine_ls_shift/su_mean 0.000
_refine_ls_structure_factor_coef Fsqd
_refine_ls_weighting_details 'calc w=1/[\s^2^(Fo^2^)+(0.0749P)^2^+3.1309P] where P=(Fo^2^+2Fc^2^)/3'
_refine_ls_weighting_scheme calc
_refine_ls_wR_factor_gt 0.1081
_refine_ls_wR_factor_ref 0.1152
_reflns_number_gt 2192
_reflns_number_total 2534
_reflns_threshold_expression >2sigma(I)
_cod_data_source_file c2ce26333e.txt
_cod_data_source_block c2c
_cod_original_sg_symbol_H-M C2/c
_cod_database_code 7208976

loop_
_symmetry_equiv_pos_as_xyz
'x, y, z'
'-x, y, -z+1/2'
'x+1/2, y+1/2, z'
'-x+1/2, y+1/2, -z+1/2'
'-x, -y, -z'
'x, -y, z-1/2'
'-x+1/2, -y+1/2, -z'
'x+1/2, -y+1/2, z-1/2'

loop_
_atom_site_label
_atom_site_type_symbol
_atom_site_fract_x
_atom_site_fract_y
_atom_site_fract_z
_atom_site_U_iso_or_equiv
_atom_site_adp_type
_atom_site_occupancy
_atom_site_symmetry_multiplicity
_atom_site_calc_flag
_atom_site_refinement_flags
Cu1 Cu 0.247651(17) 0.04550(4) 0.35342(3) 0.01560(17) Uani 1 1 d .
S2 S 0.32022(3) -0.17397(8) 0.24928(6) 0.0138(2) Uani 1 1 d .
O1 O 0.26251(12) -0.0291(2) 0.4953(2) 0.0213(5) Uani 1 1 d D
H1A H 0.2313(14) -0.059(4) 0.499(3) 0.026 Uiso 1 1 d D
H1B H 0.2782(17) 0.039(3) 0.541(3) 0.026 Uiso 1 1 d D
O1W O 0.33503(12) -0.3817(3) 0.4830(2) 0.0261(6) Uani 1 1 d D
H1WA H 0.3168(18) -0.362(4) 0.4153(16) 0.031 Uiso 1 1 d D
H1WB H 0.3639(15) -0.324(3) 0.524(3) 0.031 Uiso 1 1 d D
O2 O 0.44620(11) -0.2130(2) 0.6083(2) 0.0236(5) Uani 1 1 d .
O3 O 0.28306(11) -0.0552(2) 0.25482(19) 0.0191(5) Uani 1 1 d .
O4 O 0.38998(11) -0.1639(2) 0.3362(2) 0.0221(5) Uani 1 1 d .
O5 O 0.31056(12) -0.1812(2) 0.13887(19) 0.0247(6) Uani 1 1 d .
O6 O 0.29359(10) -0.3083(2) 0.26642(18) 0.0169(5) Uani 1 1 d .
N1 N 0.33694(12) 0.1334(3) 0.4495(2) 0.0157(6) Uani 1 1 d .
N2 N 0.50353(13) -0.0166(3) 0.6218(2) 0.0183(6) Uani 1 1 d D
H2N H 0.5427(12) 0.018(4) 0.641(3) 0.022 Uiso 1 1 d D
N3 N 0.66670(13) -0.4239(3) 0.7736(2) 0.0174(6) Uani 1 1 d .
C1 C 0.38634(15) 0.0403(3) 0.4994(3) 0.0168(7) Uani 1 1 d .
H1 H 0.3769 -0.0569 0.4825 0.020 Uiso 1 1 calc R
C2 C 0.45055(15) 0.0806(3) 0.5745(3) 0.0172(7) Uani 1 1 d .
C3 C 0.46398(15) 0.2214(4) 0.5999(3) 0.0219(7) Uani 1 1 d .
H3 H 0.5077 0.2523 0.6513 0.026 Uiso 1 1 calc R
C4 C 0.41292(16) 0.3163(3) 0.5495(3) 0.0246(8) Uani 1 1 d .
H4 H 0.4211 0.4137 0.5668 0.030 Uiso 1 1 calc R
C5 C 0.34957(15) 0.2702(3) 0.4735(3) 0.0190(7) Uani 1 1 d .
H5 H 0.3147 0.3366 0.4381 0.023 Uiso 1 1 calc R
C6 C 0.60572(18) -0.4733(4) 0.7052(3) 0.0291(8) Uani 1 1 d .
H6 H 0.5998 -0.5711 0.6883 0.035 Uiso 1 1 calc R
C7 C 0.55132(16) -0.3873(4) 0.6587(3) 0.0305(9) Uani 1 1 d .
H7 H 0.5086 -0.4259 0.6114 0.037 Uiso 1 1 calc R
C8 C 0.55915(15) -0.2435(3) 0.6811(3) 0.0172(6) Uani 1 1 d .
C9 C 0.62217(15) -0.1934(3) 0.7491(3) 0.0198(7) Uani 1 1 d .
H9 H 0.6297 -0.0956 0.7649 0.024 Uiso 1 1 calc R
C10 C 0.67421(15) -0.2860(3) 0.7941(3) 0.0196(7) Uani 1 1 d .
H10 H 0.7174 -0.2500 0.8419 0.024 Uiso 1 1 calc R
C11 C 0.49799(15) -0.1562(3) 0.6332(3) 0.0175(7) Uani 1 1 d .

loop_
_atom_site_aniso_label
_atom_site_aniso_U_11
_atom_site_aniso_U_22
_atom_site_aniso_U_33
_atom_site_aniso_U_23
_atom_site_aniso_U_13
_atom_site_aniso_U_12
Cu1 0.0135(3) 0.0121(3) 0.0161(3) 0.00105(14) 0.00460(19) -0.00199(14)
S2 0.0146(4) 0.0086(4) 0.0177(4) -0.0009(3) 0.0082(3) -0.0004(3)
O1 0.0225(13) 0.0197(13) 0.0188(12) -0.0032(10) 0.0090(10) -0.0081(10)
O1W 0.0270(13) 0.0258(14) 0.0210(12) -0.0028(11) 0.0098(11) -0.0103(11)
O2 0.0152(11) 0.0184(12) 0.0308(13) 0.0047(10) 0.0082(10) -0.0008(9)
O3 0.0191(12) 0.0119(12) 0.0262(13) -0.0015(9) 0.0121(10) 0.0027(8)
O4 0.0151(11) 0.0162(12) 0.0291(13) -0.0008(10) 0.0078(10) -0.0011(9)
O5 0.0343(14) 0.0223(13) 0.0231(12) 0.0039(10) 0.0192(11) 0.0081(10)
O6 0.0199(11) 0.0082(11) 0.0198(11) -0.0020(9) 0.0088(9) -0.0043(9)
N1 0.0163(13) 0.0137(14) 0.0160(13) 0.0006(11) 0.0080(11) 0.0006(10)
N2 0.0135(13) 0.0139(14) 0.0234(14) 0.0026(11) 0.0071(12) 0.0015(11)
N3 0.0161(13) 0.0140(13) 0.0188(13) 0.0009(11) 0.0073(11) -0.0003(11)
C1 0.0157(15) 0.0148(16) 0.0162(15) 0.0002(12) 0.0061(13) 0.0014(12)
C2 0.0194(16) 0.0132(16) 0.0183(16) 0.0011(13) 0.0096(14) 0.0000(13)
C3 0.0146(16) 0.0177(17) 0.0264(17) -0.0020(14) 0.0064(14) -0.0032(13)
C4 0.0204(17) 0.0105(16) 0.035(2) -0.0006(14) 0.0092(15) -0.0025(13)
C5 0.0181(16) 0.0125(16) 0.0239(17) 0.0026(13) 0.0096(14) 0.0015(13)
C6 0.0225(18) 0.0147(17) 0.039(2) -0.0066(15) 0.0089(17) -0.0004(14)
C7 0.0150(16) 0.0172(18) 0.041(2) -0.0058(16) 0.0029(15) -0.0022(14)
C8 0.0162(15) 0.0146(16) 0.0182(15) 0.0024(13) 0.0075(13) 0.0014(12)
C9 0.0201(17) 0.0110(16) 0.0237(17) 0.0022(13) 0.0088(14) -0.0009(13)
C10 0.0147(15) 0.0131(16) 0.0254(17) 0.0017(14) 0.0070(13) -0.0025(12)
C11 0.0166(15) 0.0167(17) 0.0167(15) 0.0014(13) 0.0073(13) -0.0001(13)

loop_
_atom_type_symbol
_atom_type_description
_atom_type_scat_dispersion_real
_atom_type_scat_dispersion_imag
_atom_type_scat_source
C C 0.0033 0.0016 'International Tables Vol C Tables 4.2.6.8 and 6.1.1.4'
H H 0.0000 0.0000 'International Tables Vol C Tables 4.2.6.8 and 6.1.1.4'
N N 0.0061 0.0033 'International Tables Vol C Tables 4.2.6.8 and 6.1.1.4'
O O 0.0106 0.0060 'International Tables Vol C Tables 4.2.6.8 and 6.1.1.4'
S S 0.1246 0.1234 'International Tables Vol C Tables 4.2.6.8 and 6.1.1.4'
Cu Cu 0.3201 1.2651 'International Tables Vol C Tables 4.2.6.8 and 6.1.1.4'

loop_
_geom_angle_atom_site_label_1
_geom_angle_atom_site_label_2
_geom_angle_atom_site_label_3
_geom_angle
_geom_angle_site_symmetry_1
_geom_angle_site_symmetry_3
O1 Cu1 O6 148.40(10) . 4
O1 Cu1 N1 84.98(10) . .
O6 Cu1 N1 98.78(10) 4 .
O1 Cu1 N3 87.75(10) . 8_445
O6 Cu1 N3 91.68(10) 4 8_445
N1 Cu1 N3 169.08(11) . 8_445
O1 Cu1 O3 124.80(9) . .
O6 Cu1 O3 86.76(9) 4 .
N1 Cu1 O3 88.59(10) . .
N3 Cu1 O3 88.87(10) 8_445 .
O4 S2 O5 111.20(14) . .
O4 S2 O3 111.19(14) . .
O5 S2 O3 110.09(13) . .
O4 S2 O6 108.33(13) . .
O5 S2 O6 107.36(13) . .
O3 S2 O6 108.54(12) . .
Cu1 O1 H1A 121(3) . .
Cu1 O1 H1B 105(3) . .
H1A O1 H1B 105(3) . .
H1WA O1W H1WB 112(3) . .
S2 O3 Cu1 145.04(14) . .
S2 O6 Cu1 120.65(13) . 4_545
C5 N1 C1 119.4(3) . .
C5 N1 Cu1 126.3(2) . .
C1 N1 Cu1 114.1(2) . .
C11 N2 C2 125.0(3) . .
C11 N2 H2N 119(3) . .
C2 N2 H2N 116(3) . .
C10 N3 C6 118.1(3) . .
C10 N3 Cu1 117.6(2) . 8_546
C6 N3 Cu1 124.2(2) . 8_546
N1 C1 C2 122.3(3) . .
N1 C1 H1 118.8 . .
C2 C1 H1 118.8 . .
C3 C2 C1 118.7(3) . .
C3 C2 N2 118.8(3) . .
C1 C2 N2 122.4(3) . .
C4 C3 C2 118.7(3) . .
C4 C3 H3 120.6 . .
C2 C3 H3 120.6 . .
C3 C4 C5 120.1(3) . .
C3 C4 H4 119.9 . .
C5 C4 H4 119.9 . .
N1 C5 C4 120.7(3) . .
N1 C5 H5 119.6 . .
C4 C5 H5 119.6 . .
N3 C6 C7 122.2(3) . .
N3 C6 H6 118.9 . .
C7 C6 H6 118.9 . .
C6 C7 C8 119.7(3) . .
C6 C7 H7 120.2 . .
C8 C7 H7 120.2 . .
C9 C8 C7 117.6(3) . .
C9 C8 C11 125.0(3) . .
C7 C8 C11 117.3(3) . .
C8 C9 C10 119.5(3) . .
C8 C9 H9 120.2 . .
C10 C9 H9 120.2 . .
N3 C10 C9 122.9(3) . .
N3 C10 H10 118.5 . .
C9 C10 H10 118.5 . .
O2 C11 N2 123.3(3) . .
O2 C11 C8 119.2(3) . .
N2 C11 C8 117.5(3) . .

loop_
_geom_bond_atom_site_label_1
_geom_bond_atom_site_label_2
_geom_bond_distance
_geom_bond_site_symmetry_2
Cu1 O1 1.982(2) .
Cu1 O6 2.001(2) 4
Cu1 N1 2.009(3) .
Cu1 N3 2.012(3) 8_445
Cu1 O3 2.212(2) .
S2 O4 1.460(2) .
S2 O5 1.461(2) .
S2 O3 1.468(2) .
S2 O6 1.505(2) .
O1 H1A 0.829(18) .
O1 H1B 0.851(18) .
O1W H1WA 0.839(18) .
O1W H1WB 0.827(18) .
O2 C11 1.224(4) .
O6 Cu1 2.001(2) 4_545
N1 C5 1.337(4) .
N1 C1 1.340(4) .
N2 C11 1.351(4) .
N2 C2 1.418(4) .
N2 H2N 0.892(18) .
N3 C10 1.333(4) .
N3 C6 1.338(4) .
N3 Cu1 2.012(3) 8_546
C1 C2 1.381(4) .
C1 H1 0.9500 .
C2 C3 1.378(5) .
C3 C4 1.376(5) .
C3 H3 0.9500 .
C4 C5 1.385(4) .
C4 H4 0.9500 .
C5 H5 0.9500 .
C6 C7 1.375(5) .
C6 H6 0.9500 .
C7 C8 1.393(5) .
C7 H7 0.9500 .
C8 C9 1.375(4) .
C8 C11 1.498(4) .
C9 C10 1.376(4) .
C9 H9 0.9500 .
C10 H10 0.9500 .

loop_
_geom_hbond_atom_site_label_D
_geom_hbond_atom_site_label_H
_geom_hbond_atom_site_label_A
_geom_hbond_distance_DH
_geom_hbond_distance_HA
_geom_hbond_distance_DA
_geom_hbond_angle_DHA
_geom_hbond_site_symmetry_A
O1 H1A O1W 0.829(18) 1.838(19) 2.666(3) 175(4) 7_546
O1 H1B O5 0.851(18) 1.789(19) 2.639(3) 178(4) 6_556
O1W H1WA O6 0.839(18) 1.95(2) 2.771(3) 168(4) .
O1W H1WB O2 0.827(18) 1.98(2) 2.791(3) 165(4) .
N2 H2N O4 0.892(18) 2.02(2) 2.868(4) 158(3) 5_656

loop_
_geom_torsion_atom_site_label_1
_geom_torsion_atom_site_label_2
_geom_torsion_atom_site_label_3
_geom_torsion_atom_site_label_4
_geom_torsion
_geom_torsion_site_symmetry_1
_geom_torsion_site_symmetry_4
O4 S2 O3 Cu1 -67.7(3) . .
O5 S2 O3 Cu1 168.6(2) . .
O6 S2 O3 Cu1 51.3(3) . .
O1 Cu1 O3 S2 -1.4(3) . .
O6 Cu1 O3 S2 -179.6(2) 4 .
N1 Cu1 O3 S2 81.5(3) . .
N3 Cu1 O3 S2 -87.9(3) 8_445 .
O4 S2 O6 Cu1 -121.50(15) . 4_545
O5 S2 O6 Cu1 -1.32(18) . 4_545
O3 S2 O6 Cu1 117.65(15) . 4_545
O1 Cu1 N1 C5 -107.9(3) . .
O6 Cu1 N1 C5 40.5(3) 4 .
N3 Cu1 N1 C5 -156.4(5) 8_445 .
O3 Cu1 N1 C5 127.0(3) . .
O1 Cu1 N1 C1 66.4(2) . .
O6 Cu1 N1 C1 -145.2(2) 4 .
N3 Cu1 N1 C1 17.9(7) 8_445 .
O3 Cu1 N1 C1 -58.7(2) . .
C5 N1 C1 C2 -0.7(5) . .
Cu1 N1 C1 C2 -175.4(2) . .
N1 C1 C2 C3 0.8(5) . .
N1 C1 C2 N2 -175.7(3) . .
C11 N2 C2 C3 158.8(3) . .
C11 N2 C2 C1 -24.7(5) . .
C1 C2 C3 C4 0.0(5) . .
N2 C2 C3 C4 176.7(3) . .
C2 C3 C4 C5 -0.9(5) . .
C1 N1 C5 C4 -0.3(5) . .
Cu1 N1 C5 C4 173.8(2) . .
C3 C4 C5 N1 1.1(5) . .
C10 N3 C6 C7 -1.7(5) . .
Cu1 N3 C6 C7 175.3(3) 8_546 .
N3 C6 C7 C8 1.1(6) . .
C6 C7 C8 C9 0.7(5) . .
C6 C7 C8 C11 -176.7(3) . .
C7 C8 C9 C10 -1.6(5) . .
C11 C8 C9 C10 175.5(3) . .
C6 N3 C10 C9 0.7(5) . .
Cu1 N3 C10 C9 -176.5(3) 8_546 .
C8 C9 C10 N3 1.0(5) . .
C2 N2 C11 O2 -3.7(5) . .
C2 N2 C11 C8 177.6(3) . .
C9 C8 C11 O2 -154.4(3) . .
C7 C8 C11 O2 22.7(5) . .
C9 C8 C11 N2 24.4(5) . .
C7 C8 C11 N2 -158.5(3) . .
